data_1551642
loop_
_publ_author_name
'INADA, Aya'
'KANAZAWA, Hitoshi'
'UEKUSA, Hidehiro'

_publ_section_title
;
 Crystal Structure of &lt;font size=-1&gt;L&lt;/font&gt;-Isoleucine
 &lt;i&gt;N&lt;/i&gt;-Carboxy Anhydride
;
_journal_issue 0
_journal_name_full 'X-ray Structure Analysis Online'
_journal_page_first 17
_journal_paper_doi 10.2116/xraystruct.31.17
_journal_volume 31
_journal_year 2015
_chemical_absolute_configuration syn
_chemical_formula_moiety 'C7 H11 N O3'
_chemical_formula_sum 'C7 H11 N O3'
_chemical_formula_weight 157.17
_space_group_crystal_system orthorhombic
_space_group_IT_number 19
_space_group_name_Hall 'P 2ac 2ab'
_space_group_name_H-M_alt 'P 21 21 21'
_symmetry_cell_setting orthorhombic
_symmetry_Int_Tables_number 19
_symmetry_space_group_name_Hall 'P 2ac 2ab'
_symmetry_space_group_name_H-M 'P 21 21 21'
_atom_sites_solution_hydrogens geom
_atom_sites_solution_primary direct
_atom_sites_solution_secondary difmap
_audit_creation_method 'by CrystalStructure 4.0'
_cell_angle_alpha 90.00
_cell_angle_beta 90.00
_cell_angle_gamma 90.00
_cell_formula_units_Z 4
_cell_length_a 6.4713(3)
_cell_length_b 6.7196(3)
_cell_length_c 17.9369(7)
_cell_measurement_reflns_used 8122
_cell_measurement_temperature 123(2)
_cell_measurement_theta_max 68.03
_cell_measurement_theta_min 4.93
_cell_volume 779.98(6)
_computing_cell_refinement 'RAPID-AUTO (RIGAKU)'
_computing_data_collection 'RAPID-AUTO (RIGAKU)'
_computing_data_reduction 'RAPID-AUTO (RIGAKU)'
_computing_structure_refinement 'SHELXL-97 (Sheldrick, 1997)'
_computing_structure_solution 'SHELXS-97 (Sheldrick, 1990)'
_diffrn_ambient_pressure 101.3
_diffrn_ambient_temperature 123(2)
_diffrn_detector_area_resol_mean 10.0
_diffrn_measured_fraction_theta_full 0.992
_diffrn_measured_fraction_theta_max 0.992
_diffrn_measurement_device_type 'R-AXIS RAPID-II'
_diffrn_measurement_method \w-scan
_diffrn_radiation_monochromator graphite
_diffrn_radiation_source 'fine-focus sealed tube'
_diffrn_radiation_type CuK\a
_diffrn_radiation_wavelength 1.54186
_diffrn_reflns_av_R_equivalents 0.0575
_diffrn_reflns_av_sigmaI/netI 0.0489
_diffrn_reflns_limit_h_max 7
_diffrn_reflns_limit_h_min -7
_diffrn_reflns_limit_k_max 8
_diffrn_reflns_limit_k_min -8
_diffrn_reflns_limit_l_max 21
_diffrn_reflns_limit_l_min -21
_diffrn_reflns_number 8122
_diffrn_reflns_theta_full 68.03
_diffrn_reflns_theta_max 68.03
_diffrn_reflns_theta_min 4.93
_exptl_absorpt_coefficient_mu 0.883
_exptl_absorpt_correction_type none
_exptl_crystal_colour colorless
_exptl_crystal_density_diffrn 1.338
_exptl_crystal_density_method 'not measured'
_exptl_crystal_description needle
_exptl_crystal_F_000 336
_exptl_crystal_size_max 0.30
_exptl_crystal_size_mid 0.05
_exptl_crystal_size_min 0.05
_refine_diff_density_max 0.232
_refine_diff_density_min -0.279
_refine_diff_density_rms 0.048
_refine_ls_abs_structure_details 'Flack H D (1983), Acta Cryst. A39, 876-881'
_refine_ls_abs_structure_Flack 0.1(4)
_refine_ls_extinction_expression Fc^*^=kFc[1+0.001xFc^2^\l^3^/sin(2\q)]^-1/4^
_refine_ls_extinction_method SHELXL
_refine_ls_goodness_of_fit_ref 1.091
_refine_ls_hydrogen_treatment mixed
_refine_ls_matrix_type full
_refine_ls_number_parameters 105
_refine_ls_number_reflns 1409
_refine_ls_number_restraints 0
_refine_ls_restrained_S_all 1.091
_refine_ls_R_factor_all 0.0560
_refine_ls_R_factor_gt 0.0484
_refine_ls_shift/su_max 0.006
_refine_ls_shift/su_mean 0.001
_refine_ls_structure_factor_coef Fsqd
_refine_ls_weighting_details 'calc w=1/[\s^2^(Fo^2^)+(0.0592P)^2^+0.2827P] where P=(Fo^2^+2Fc^2^)/3'
_refine_ls_weighting_scheme calc
_refine_ls_wR_factor_gt 0.1207
_refine_ls_wR_factor_ref 0.1332
_reflns_number_gt 1221
_reflns_number_total 1409
_reflns_threshold_expression >2sigma(I)
_cod_data_source_file 31_17_1.txt
_cod_data_source_block shelxl
_cod_database_code 1551642
_shelxl_version_number 97

loop_
_symmetry_equiv_pos_as_xyz
'x, y, z'
'x+1/2, -y+1/2, -z'
'-x, y+1/2, -z+1/2'
'-x+1/2, -y, z+1/2'

loop_
_atom_site_label
_atom_site_type_symbol
_atom_site_fract_x
_atom_site_fract_y
_atom_site_fract_z
_atom_site_U_iso_or_equiv
_atom_site_adp_type
_atom_site_occupancy
_atom_site_site_symmetry_order
_atom_site_calc_flag
_atom_site_refinement_flags_posn
C1 C -0.1089(5) -0.1462(4) 0.59007(15) 0.0348(7) Uani 1 1 d .
C2 C -0.0007(5) 0.0283(3) 0.69066(14) 0.0303(6) Uani 1 1 d .
C3 C 0.1898(4) -0.0253(4) 0.64661(14) 0.0299(7) Uani 1 1 d .
C4 C 0.3039(4) 0.1585(4) 0.61539(15) 0.0324(7) Uani 1 1 d .
C5 C 0.1553(5) 0.2961(4) 0.57404(16) 0.0388(8) Uani 1 1 d .
C6 C 0.4257(4) 0.2656(4) 0.67557(15) 0.0357(7) Uani 1 1 d .
C7 C 0.5651(5) 0.4290(5) 0.64400(17) 0.0442(8) Uani 1 1 d .
H1 H 0.169(5) -0.193(4) 0.5434(19) 0.042 Uiso 1 1 d .
H3 H 0.2858 -0.1070 0.6778 0.036 Uiso 1 1 calc R
H4 H 0.4061 0.1088 0.5779 0.039 Uiso 1 1 calc R
H5A H 0.2334 0.4036 0.5502 0.047 Uiso 1 1 calc R
H5B H 0.0562 0.3529 0.6094 0.047 Uiso 1 1 calc R
H5C H 0.0808 0.2201 0.5359 0.047 Uiso 1 1 calc R
H6A H 0.5118 0.1677 0.7027 0.043 Uiso 1 1 calc R
H6B H 0.3282 0.3254 0.7117 0.043 Uiso 1 1 calc R
H7A H 0.4868 0.5534 0.6401 0.053 Uiso 1 1 calc R
H7B H 0.6144 0.3896 0.5945 0.053 Uiso 1 1 calc R
H7C H 0.6836 0.4488 0.6772 0.053 Uiso 1 1 calc R
N1 N 0.0983(4) -0.1473(4) 0.58848(13) 0.0353(6) Uani 1 1 d .
O1 O -0.2343(4) -0.2147(3) 0.54785(12) 0.0492(7) Uani 1 1 d .
O2 O -0.1728(3) -0.0416(3) 0.65333(10) 0.0338(5) Uani 1 1 d .
O3 O -0.0181(3) 0.1198(3) 0.74778(9) 0.0353(5) Uani 1 1 d .

loop_
_atom_site_aniso_label
_atom_site_aniso_U_11
_atom_site_aniso_U_22
_atom_site_aniso_U_33
_atom_site_aniso_U_23
_atom_site_aniso_U_13
_atom_site_aniso_U_12
O1 0.0663(15) 0.0470(13) 0.0342(11) -0.0002(10) -0.0096(12) -0.0192(12)
O2 0.0408(12) 0.0332(11) 0.0276(10) -0.0020(9) -0.0012(8) -0.0031(9)
O3 0.0467(12) 0.0331(10) 0.0261(10) -0.0056(8) 0.0067(8) -0.0016(10)
N1 0.0475(15) 0.0318(13) 0.0265(12) -0.0060(11) 0.0059(11) -0.0030(13)
C1 0.0525(18) 0.0271(15) 0.0249(14) 0.0032(12) 0.0002(13) -0.0036(15)
C2 0.0421(16) 0.0228(12) 0.0259(13) 0.0009(10) 0.0014(12) -0.0014(14)
C3 0.0383(16) 0.0277(14) 0.0238(14) -0.0025(12) 0.0022(12) 0.0027(12)
C4 0.0414(16) 0.0304(14) 0.0255(13) 0.0009(11) 0.0037(12) 0.0013(13)
C5 0.0471(18) 0.0335(16) 0.0358(16) 0.0093(13) -0.0033(14) -0.0043(14)
C6 0.0398(16) 0.0366(15) 0.0308(15) -0.0023(13) 0.0035(13) -0.0013(13)
C7 0.0473(18) 0.0459(18) 0.0393(17) -0.0035(14) 0.0046(14) -0.0076(15)

loop_
_atom_type_symbol
_atom_type_description
_atom_type_scat_dispersion_real
_atom_type_scat_dispersion_imag
_atom_type_scat_source
C C 0.0181 0.0091 'International Tables Vol C Tables 4.2.6.8 and 6.1.1.4'
H H 0.0000 0.0000 'International Tables Vol C Tables 4.2.6.8 and 6.1.1.4'
N N 0.0311 0.0180 'International Tables Vol C Tables 4.2.6.8 and 6.1.1.4'
O O 0.0492 0.0322 'International Tables Vol C Tables 4.2.6.8 and 6.1.1.4'

loop_
_geom_angle_atom_site_label_1
_geom_angle_atom_site_label_2
_geom_angle_atom_site_label_3
_geom_angle
C2 O2 C1 109.0(2)
C1 N1 C3 112.9(3)
C1 N1 H1 119.2(18)
C3 N1 H1 125.4(18)
O1 C1 N1 131.3(3)
O1 C1 O2 120.3(3)
N1 C1 O2 108.4(3)
O3 C2 O2 120.8(3)
O3 C2 C3 130.3(3)
O2 C2 C3 108.89(19)
N1 C3 C2 100.2(2)
N1 C3 C4 112.7(2)
C2 C3 C4 112.9(2)
N1 C3 H3 110.2
C2 C3 H3 110.2
C4 C3 H3 110.2
C6 C4 C5 112.7(2)
C6 C4 C3 111.7(2)
C5 C4 C3 111.1(2)
C6 C4 H4 107.0
C5 C4 H4 107.0
C3 C4 H4 107.0
C4 C5 H5A 109.5
C4 C5 H5B 109.5
H5A C5 H5B 109.5
C4 C5 H5C 109.5
H5A C5 H5C 109.5
H5B C5 H5C 109.5
C4 C6 C7 112.5(2)
C4 C6 H6A 109.1
C7 C6 H6A 109.1
C4 C6 H6B 109.1
C7 C6 H6B 109.1
H6A C6 H6B 107.8
C6 C7 H7A 109.5
C6 C7 H7B 109.5
H7A C7 H7B 109.5
C6 C7 H7C 109.5
H7A C7 H7C 109.5
H7B C7 H7C 109.5

loop_
_geom_bond_atom_site_label_1
_geom_bond_atom_site_label_2
_geom_bond_distance
O1 C1 1.202(3)
O2 C2 1.382(3)
O2 C1 1.398(3)
O3 C2 1.200(3)
N1 C1 1.341(4)
N1 C3 1.452(3)
N1 H1 0.98(3)
C2 C3 1.508(4)
C3 C4 1.544(4)
C3 H3 1.0000
C4 C6 1.518(4)
C4 C5 1.526(4)
C4 H4 1.0000
C5 H5A 0.9800
C5 H5B 0.9800
C5 H5C 0.9800
C6 C7 1.530(4)
C6 H6A 0.9900
C6 H6B 0.9900
C7 H7A 0.9800
C7 H7B 0.9800
C7 H7C 0.9800

loop_
_geom_hbond_atom_site_label_D
_geom_hbond_atom_site_label_H
_geom_hbond_atom_site_label_A
_geom_hbond_distance_DH
_geom_hbond_distance_HA
_geom_hbond_distance_DA
_geom_hbond_angle_DHA
_geom_hbond_site_symmetry_A
_geom_hbond_publ_flag
N1 H1 O1 0.98(3) 1.86(4) 2.831(4) 172(3) 2_546 y

loop_
_geom_torsion_atom_site_label_1
_geom_torsion_atom_site_label_2
_geom_torsion_atom_site_label_3
_geom_torsion_atom_site_label_4
_geom_torsion
C3 N1 C1 O1 173.0(3)
C3 N1 C1 O2 -6.0(4)
C2 O2 C1 O1 -177.5(2)
C2 O2 C1 N1 1.6(3)
C1 O2 C2 O3 -178.5(2)
C1 O2 C2 C3 3.1(3)
C1 N1 C3 C2 7.4(3)
C1 N1 C3 C4 -112.9(3)
O3 C2 C3 N1 175.8(3)
O2 C2 C3 N1 -6.1(2)
O3 C2 C3 C4 -64.1(4)
O2 C2 C3 C4 114.1(2)
N1 C3 C4 C6 -171.2(2)
C2 C3 C4 C6 76.1(3)
N1 C3 C4 C5 62.1(3)
C2 C3 C4 C5 -50.6(3)
C5 C4 C6 C7 -62.7(3)
C3 C4 C6 C7 171.4(2)
